data_7160531
loop_
_publ_author_name
'Yu, Yu'
'Chen, Min'

_publ_section_title
;
 Chiral Br&#xf8;nsted acid-catalyzed intermolecular hydrophenoxylation of
 ynamides with biaryl phenols <i>via</i> sequential
 desymmetrization/kinetic resolution.
;
_journal_issue 22
_journal_name_full 'Organic &amp; biomolecular chemistry'
_journal_page_first 5318
_journal_page_last 5322
_journal_paper_doi 10.1039/d5ob00503e
_journal_volume 23
_journal_year 2025
_chemical_formula_moiety 'C32 H26 Br N O5 S'
_chemical_formula_sum 'C32 H26 Br N O5 S'
_chemical_formula_weight 616.51
_chemical_name_systematic yy-1
_space_group_crystal_system orthorhombic
_space_group_IT_number 19
_space_group_name_Hall 'P 2ac 2ab'
_space_group_name_H-M_alt 'P 21 21 21'
_atom_sites_solution_hydrogens geom
_audit_creation_date 2025-01-18
_audit_creation_method
;
Olex2 1.2
(compiled 2018.05.29 svn.r3508 for OlexSys, GUI svn.r5506)
;
_audit_update_record
;
2025-01-20 deposited with the CCDC.	2025-05-07 downloaded from the CCDC.
;
_cell_angle_alpha 90
_cell_angle_beta 90
_cell_angle_gamma 90
_cell_formula_units_Z 4
_cell_length_a 6.3191(6)
_cell_length_b 21.290(2)
_cell_length_c 21.290(2)
_cell_measurement_reflns_used 9894
_cell_measurement_temperature 100(2)
_cell_measurement_theta_max 65.28
_cell_measurement_theta_min 2.55
_cell_volume 2864.2(5)
_computing_molecular_graphics 'Olex2 (Dolomanov et al., 2009)'
_computing_publication_material 'Olex2 (Dolomanov et al., 2009)'
_computing_structure_refinement 'ShelXL (Sheldrick, 2015)'
_computing_structure_solution 'SHELXT 2018/2 (Sheldrick, 2018)'
_diffrn_ambient_temperature 100.0
_diffrn_measured_fraction_theta_full 1.000
_diffrn_measured_fraction_theta_max 0.997
_diffrn_measurement_device_type 'Bruker APEX-II CCD'
_diffrn_measurement_method '\f and \w scans'
_diffrn_radiation_type GaK\a
_diffrn_radiation_wavelength 1.34139
_diffrn_reflns_av_R_equivalents 0.0819
_diffrn_reflns_av_unetI/netI 0.0276
_diffrn_reflns_Laue_measured_fraction_full 1.000
_diffrn_reflns_Laue_measured_fraction_max 0.997
_diffrn_reflns_limit_h_max 8
_diffrn_reflns_limit_h_min -8
_diffrn_reflns_limit_k_max 28
_diffrn_reflns_limit_k_min -28
_diffrn_reflns_limit_l_max 28
_diffrn_reflns_limit_l_min -28
_diffrn_reflns_number 161499
_diffrn_reflns_point_group_measured_fraction_full 1.000
_diffrn_reflns_point_group_measured_fraction_max 0.994
_diffrn_reflns_theta_full 53.594
_diffrn_reflns_theta_max 65.585
_diffrn_reflns_theta_min 2.554
_diffrn_standards_number 0
_exptl_absorpt_coefficient_mu 1.963
_exptl_absorpt_correction_T_max 0.7526
_exptl_absorpt_correction_T_min 0.6527
_exptl_absorpt_correction_type multi-scan
_exptl_absorpt_process_details 'SADABS-2016/2 - Bruker AXS'
_exptl_crystal_colour 'clear light colourless'
_exptl_crystal_colour_lustre clear
_exptl_crystal_colour_modifier light
_exptl_crystal_colour_primary colourless
_exptl_crystal_density_diffrn 1.430
_exptl_crystal_description block
_exptl_crystal_F_000 1264
_exptl_crystal_preparation 'slow evaporation in DCM'
_exptl_crystal_recrystallization_method 'by slow evaporation in DCM'
_exptl_crystal_size_max 0.24
_exptl_crystal_size_mid 0.2
_exptl_crystal_size_min 0.1
_refine_diff_density_max 0.335
_refine_diff_density_min -0.458
_refine_diff_density_rms 0.064
_refine_ls_abs_structure_details
;
 Flack x determined using 2816 quotients [(I+)-(I-)]/[(I+)+(I-)]
 (Parsons, Flack and Wagner, Acta Cryst. B69 (2013) 249-259).
;
_refine_ls_abs_structure_Flack -0.026(7)
_refine_ls_extinction_coef 0.00163(13)
_refine_ls_extinction_expression Fc^*^=kFc[1+0.001xFc^2^\l^3^/sin(2\q)]^-1/4^
_refine_ls_extinction_method 'SHELXL-2014/7 (Sheldrick 2014'
_refine_ls_goodness_of_fit_ref 1.087
_refine_ls_hydrogen_treatment constr
_refine_ls_matrix_type full
_refine_ls_number_parameters 365
_refine_ls_number_reflns 7491
_refine_ls_number_restraints 0
_refine_ls_restrained_S_all 1.087
_refine_ls_R_factor_all 0.0368
_refine_ls_R_factor_gt 0.0317
_refine_ls_shift/su_max 0.003
_refine_ls_shift/su_mean 0.000
_refine_ls_structure_factor_coef Fsqd
_refine_ls_weighting_details 'w=1/[\s^2^(Fo^2^)+(0.0322P)^2^+1.2710P] where P=(Fo^2^+2Fc^2^)/3'
_refine_ls_weighting_scheme calc
_refine_ls_wR_factor_gt 0.0709
_refine_ls_wR_factor_ref 0.0734
_reflns_Friedel_coverage 0.758
_reflns_Friedel_fraction_full 1.000
_reflns_Friedel_fraction_max 0.990
_reflns_number_gt 6888
_reflns_number_total 7491
_reflns_threshold_expression 'I > 2\s(I)'
_cod_data_source_file d5ob00503e2.cif
_cod_data_source_block t
_cod_depositor_comments 'Adding full bibliography for 7160531.cif.'
_cod_original_cell_volume 2864.1(5)
_cod_database_code 7160531
_shelx_shelxl_version_number 2014/7
_shelx_space_group_comment
;
The symmetry employed for this shelxl refinement is uniquely defined
by the following loop, which should always be used as a source of
symmetry information in preference to the above space-group names.
They are only intended as comments.
;
_shelx_estimated_absorpt_t_max 0.828
_shelx_estimated_absorpt_t_min 0.650
_olex2_refinement_description
;
1. Fixed Uiso
 At 1.2 times of:
  All C(H) groups
 At 1.5 times of:
  All C(H,H,H) groups, All O(H) groups
2.a Aromatic/amide H refined with riding coordinates:
 C3(H3), C4(H4), C13(H13), C14(H14), C15(H15), C17(H17), C19(H19), C20(H20),
 C21(H21), C22(H22), C23(H23), C24(H24), C25(H25), C26(H26), C28(H28), C29(H29),
  C30(H30), C31(H31), C32(H32)
2.b Idealised Me refined as rotating group:
 C1(H1A,H1B,H1C), C16(H16A,H16B,H16C)
2.c Idealised tetrahedral OH refined as rotating group:
 O5(H5)
;
_olex2_submission_original_sample_id T
_olex2_submission_special_instructions 'No special instructions were received'

loop_
_space_group_symop_operation_xyz
'x, y, z'
'x+1/2, -y+1/2, -z'
'-x, y+1/2, -z+1/2'
'-x+1/2, -y, z+1/2'

loop_
_atom_site_label
_atom_site_type_symbol
_atom_site_fract_x
_atom_site_fract_y
_atom_site_fract_z
_atom_site_U_iso_or_equiv
_atom_site_adp_type
_atom_site_occupancy
_atom_site_site_symmetry_order
_atom_site_calc_flag
_atom_site_refinement_flags_posn
_atom_site_refinement_flags_adp
_atom_site_refinement_flags_occupancy
_atom_site_disorder_assembly
_atom_site_disorder_group
Br1 Br 0.77321(5) 0.42230(2) 0.54696(2) 0.03003(10) Uani 1 1 d . . . . .
S1 S 0.45778(10) 0.48038(3) 0.18663(3) 0.01548(13) Uani 1 1 d . . . . .
O1 O 0.1351(3) 0.52235(10) 0.44131(8) 0.0256(4) Uani 1 1 d . . . . .
O2 O 0.3404(3) 0.34018(9) 0.23738(8) 0.0186(4) Uani 1 1 d . . . . .
O3 O 0.3746(3) 0.53002(9) 0.14750(8) 0.0200(4) Uani 1 1 d . . . . .
O4 O 0.6810(3) 0.47048(9) 0.18946(9) 0.0216(4) Uani 1 1 d . . . . .
O5 O 0.5954(4) 0.16468(10) 0.35427(10) 0.0300(5) Uani 1 1 d . . . . .
H5 H 0.5903 0.1253 0.3548 0.045 Uiso 1 1 calc GR . . . .
N1 N 0.3523(3) 0.41489(11) 0.15847(9) 0.0150(4) Uani 1 1 d . . . . .
C1 C 0.2598(6) 0.50389(14) 0.49455(12) 0.0281(6) Uani 1 1 d . . . . .
H1A H 0.2907 0.4589 0.4920 0.042 Uiso 1 1 calc GR . . . .
H1B H 0.1811 0.5126 0.5332 0.042 Uiso 1 1 calc GR . . . .
H1C H 0.3927 0.5276 0.4948 0.042 Uiso 1 1 calc GR . . . .
C2 C 0.2200(5) 0.51133(12) 0.38397(11) 0.0199(5) Uani 1 1 d . . . . .
C3 C 0.4197(5) 0.48582(13) 0.37404(12) 0.0218(6) Uani 1 1 d . . . . .
H3 H 0.5071 0.4752 0.4088 0.026 Uiso 1 1 calc R . . . .
C4 C 0.4908(4) 0.47588(13) 0.31309(12) 0.0203(5) Uani 1 1 d . . . . .
H4 H 0.6256 0.4575 0.3059 0.024 Uiso 1 1 calc R . . . .
C5 C 0.3638(4) 0.49296(12) 0.26278(12) 0.0165(5) Uani 1 1 d . . . . .
C6 C 0.4332(4) 0.35657(12) 0.18070(11) 0.0154(5) Uani 1 1 d . . . . .
C7 C 0.3366(4) 0.27529(12) 0.25133(12) 0.0187(5) Uani 1 1 d . . . . .
C8 C 0.4669(5) 0.25255(12) 0.29849(12) 0.0178(5) Uani 1 1 d . . . . .
C9 C 0.6063(4) 0.29498(12) 0.33626(12) 0.0170(5) Uani 1 1 d . . . . .
C10 C 0.5463(4) 0.30972(12) 0.39937(12) 0.0168(5) Uani 1 1 d . . . . .
C11 C 0.6793(4) 0.35057(12) 0.43498(12) 0.0174(5) Uani 1 1 d . . . . .
C12 C 0.6139(5) 0.36441(13) 0.49771(13) 0.0213(6) Uani 1 1 d . . . . .
C13 C 0.4360(5) 0.33915(14) 0.52372(13) 0.0230(6) Uani 1 1 d . . . . .
H13 H 0.3993 0.3485 0.5660 0.028 Uiso 1 1 calc R . . . .
C14 C 0.0903(5) 0.52739(14) 0.33300(13) 0.0231(6) Uani 1 1 d . . . . .
H14 H -0.0471 0.5441 0.3401 0.028 Uiso 1 1 calc R . . . .
C15 C 0.1629(4) 0.51893(13) 0.27243(12) 0.0208(5) Uani 1 1 d . . . . .
H15 H 0.0773 0.5306 0.2376 0.025 Uiso 1 1 calc R . . . .
C16 C 0.1213(4) 0.41515(14) 0.14735(13) 0.0216(5) Uani 1 1 d . . . . .
H16A H 0.0858 0.3835 0.1157 0.032 Uiso 1 1 calc GR . . . .
H16B H 0.0776 0.4567 0.1324 0.032 Uiso 1 1 calc GR . . . .
H16C H 0.0473 0.4054 0.1866 0.032 Uiso 1 1 calc GR . . . .
C17 C 0.5752(4) 0.31988(13) 0.15161(12) 0.0201(5) Uani 1 1 d . . . . .
H17 H 0.6101 0.2824 0.1735 0.024 Uiso 1 1 calc R . . . .
C18 C 0.6850(4) 0.32811(13) 0.09177(12) 0.0202(5) Uani 1 1 d . . . . .
C19 C 0.6522(5) 0.37679(15) 0.04922(14) 0.0278(6) Uani 1 1 d . . . . .
H19 H 0.5507 0.4084 0.0584 0.033 Uiso 1 1 calc R . . . .
C20 C 0.7661(6) 0.37968(15) -0.00630(14) 0.0326(7) Uani 1 1 d . . . . .
H20 H 0.7408 0.4130 -0.0351 0.039 Uiso 1 1 calc R . . . .
C21 C 0.9165(5) 0.33438(17) -0.02023(15) 0.0330(7) Uani 1 1 d . . . . .
H21 H 0.9954 0.3369 -0.0581 0.040 Uiso 1 1 calc R . . . .
C22 C 0.9517(5) 0.28516(16) 0.02146(14) 0.0303(7) Uani 1 1 d . . . . .
H22 H 1.0544 0.2539 0.0122 0.036 Uiso 1 1 calc R . . . .
C23 C 0.8359(4) 0.28202(14) 0.07658(13) 0.0234(6) Uani 1 1 d . . . . .
H23 H 0.8589 0.2480 0.1047 0.028 Uiso 1 1 calc R . . . .
C24 C 0.1977(5) 0.23720(14) 0.21812(13) 0.0255(6) Uani 1 1 d . . . . .
H24 H 0.1107 0.2543 0.1860 0.031 Uiso 1 1 calc R . . . .
C25 C 0.1878(5) 0.17349(14) 0.23264(15) 0.0304(7) Uani 1 1 d . . . . .
H25 H 0.0902 0.1472 0.2111 0.036 Uiso 1 1 calc R . . . .
C26 C 0.3192(5) 0.14797(14) 0.27830(14) 0.0275(6) Uani 1 1 d . . . . .
H26 H 0.3134 0.1044 0.2876 0.033 Uiso 1 1 calc R . . . .
C27 C 0.4591(5) 0.18686(13) 0.31022(13) 0.0218(5) Uani 1 1 d . . . . .
C28 C 0.3591(5) 0.28525(13) 0.42664(13) 0.0201(5) Uani 1 1 d . . . . .
H28 H 0.2690 0.2590 0.4024 0.024 Uiso 1 1 calc R . . . .
C29 C 0.3068(5) 0.29897(13) 0.48751(13) 0.0222(6) Uani 1 1 d . . . . .
H29 H 0.1827 0.2813 0.5055 0.027 Uiso 1 1 calc R . . . .
C30 C 0.8666(4) 0.37527(14) 0.40779(13) 0.0216(6) Uani 1 1 d . . . . .
H30 H 0.9552 0.4025 0.4315 0.026 Uiso 1 1 calc R . . . .
C31 C 0.9195(4) 0.35989(13) 0.34748(13) 0.0219(6) Uani 1 1 d . . . . .
H31 H 1.0455 0.3763 0.3295 0.026 Uiso 1 1 calc R . . . .
C32 C 0.7882(4) 0.31979(13) 0.31164(12) 0.0209(5) Uani 1 1 d . . . . .
H32 H 0.8269 0.3099 0.2697 0.025 Uiso 1 1 calc R . . . .

loop_
_atom_site_aniso_label
_atom_site_aniso_U_11
_atom_site_aniso_U_22
_atom_site_aniso_U_33
_atom_site_aniso_U_23
_atom_site_aniso_U_13
_atom_site_aniso_U_12
Br1 0.03427(18) 0.03429(17) 0.02153(14) -0.00767(12) -0.00406(13) -0.00611(14)
S1 0.0163(3) 0.0161(3) 0.0141(3) -0.0013(2) 0.0009(2) -0.0009(2)
O1 0.0310(11) 0.0309(11) 0.0150(9) 0.0015(8) 0.0043(8) 0.0090(9)
O2 0.0257(10) 0.0161(9) 0.0140(8) 0.0007(7) -0.0007(7) 0.0019(7)
O3 0.0275(10) 0.0162(9) 0.0162(8) 0.0023(7) 0.0005(8) -0.0006(8)
O4 0.0141(9) 0.0285(10) 0.0222(9) -0.0056(8) 0.0020(7) -0.0031(8)
O5 0.0376(12) 0.0188(10) 0.0335(11) 0.0063(9) -0.0181(10) -0.0007(9)
N1 0.0141(9) 0.0159(10) 0.0150(9) -0.0021(8) -0.0004(8) -0.0004(8)
C1 0.0362(17) 0.0335(15) 0.0145(11) 0.0003(10) 0.0013(13) 0.0021(14)
C2 0.0247(13) 0.0208(13) 0.0141(11) 0.0000(9) 0.0026(11) 0.0003(11)
C3 0.0235(14) 0.0251(14) 0.0167(12) -0.0028(10) -0.0029(11) 0.0018(12)
C4 0.0203(13) 0.0225(13) 0.0179(12) -0.0038(10) -0.0006(10) 0.0018(11)
C5 0.0189(12) 0.0158(12) 0.0148(11) -0.0024(9) 0.0012(10) 0.0003(10)
C6 0.0181(12) 0.0149(12) 0.0132(11) 0.0019(9) -0.0016(10) 0.0031(10)
C7 0.0231(13) 0.0161(12) 0.0169(11) 0.0006(10) -0.0005(10) 0.0013(10)
C8 0.0208(13) 0.0160(13) 0.0167(12) 0.0004(9) -0.0011(10) -0.0011(10)
C9 0.0204(13) 0.0160(12) 0.0145(11) 0.0026(9) -0.0039(10) 0.0025(10)
C10 0.0179(12) 0.0163(12) 0.0161(11) 0.0036(9) -0.0039(10) 0.0007(10)
C11 0.0168(12) 0.0176(12) 0.0179(11) 0.0009(9) -0.0021(9) 0.0002(10)
C12 0.0241(14) 0.0227(14) 0.0172(12) 0.0007(10) -0.0033(11) 0.0026(11)
C13 0.0259(14) 0.0247(14) 0.0183(12) 0.0009(10) 0.0008(11) 0.0020(12)
C14 0.0228(14) 0.0267(15) 0.0199(12) 0.0023(11) 0.0038(11) 0.0081(12)
C15 0.0222(13) 0.0221(13) 0.0180(12) 0.0032(10) -0.0003(10) 0.0055(11)
C16 0.0150(12) 0.0235(14) 0.0263(13) 0.0021(11) -0.0051(10) -0.0003(11)
C17 0.0242(14) 0.0191(13) 0.0171(12) -0.0011(10) -0.0025(11) 0.0035(11)
C18 0.0183(13) 0.0235(14) 0.0187(12) -0.0070(10) -0.0021(10) 0.0010(10)
C19 0.0300(15) 0.0281(15) 0.0252(13) 0.0002(12) 0.0047(13) 0.0068(12)
C20 0.0356(18) 0.0369(16) 0.0251(13) 0.0016(12) 0.0082(14) 0.0016(15)
C21 0.0268(16) 0.045(2) 0.0270(15) -0.0093(14) 0.0091(13) -0.0021(15)
C22 0.0220(14) 0.0383(18) 0.0306(15) -0.0150(13) 0.0021(12) 0.0031(13)
C23 0.0195(13) 0.0290(15) 0.0216(12) -0.0095(11) -0.0060(11) 0.0034(11)
C24 0.0295(15) 0.0234(14) 0.0234(12) 0.0005(11) -0.0097(12) -0.0006(12)
C25 0.0353(17) 0.0221(15) 0.0337(16) -0.0027(11) -0.0159(13) -0.0044(13)
C26 0.0347(17) 0.0175(14) 0.0304(14) 0.0012(11) -0.0091(13) -0.0035(12)
C27 0.0247(13) 0.0194(13) 0.0212(12) 0.0035(10) -0.0060(12) -0.0001(11)
C28 0.0191(13) 0.0195(13) 0.0216(12) 0.0026(10) -0.0020(10) -0.0006(11)
C29 0.0212(14) 0.0223(13) 0.0230(12) 0.0047(10) 0.0028(11) 0.0004(11)
C30 0.0185(12) 0.0250(14) 0.0212(13) 0.0001(11) -0.0052(11) -0.0038(11)
C31 0.0176(13) 0.0261(14) 0.0220(13) 0.0015(11) 0.0017(11) -0.0031(11)
C32 0.0218(13) 0.0233(13) 0.0176(11) 0.0012(10) -0.0005(11) 0.0020(11)

loop_
_atom_type_symbol
_atom_type_description
_atom_type_scat_dispersion_real
_atom_type_scat_dispersion_imag
_atom_type_scat_source
C C 0.0137 0.0067 'International Tables Vol C Tables 4.2.6.8 and 6.1.1.4'
H H 0.0000 0.0000 'International Tables Vol C Tables 4.2.6.8 and 6.1.1.4'
Br Br -0.9338 1.0006 'International Tables Vol C Tables 4.2.6.8 and 6.1.1.4'
N N 0.0241 0.0134 'International Tables Vol C Tables 4.2.6.8 and 6.1.1.4'
O O 0.0389 0.0241 'International Tables Vol C Tables 4.2.6.8 and 6.1.1.4'
S S 0.2925 0.4295 'International Tables Vol C Tables 4.2.6.8 and 6.1.1.4'

loop_
_geom_angle_atom_site_label_1
_geom_angle_atom_site_label_2
_geom_angle_atom_site_label_3
_geom_angle
_geom_angle_site_symmetry_1
_geom_angle_site_symmetry_3
_geom_angle_publ_flag
O3 S1 N1 105.10(11) . . ?
O3 S1 C5 107.41(12) . . ?
O4 S1 O3 119.44(12) . . ?
O4 S1 N1 106.78(11) . . ?
O4 S1 C5 108.63(12) . . ?
N1 S1 C5 109.14(12) . . ?
C2 O1 C1 116.6(2) . . ?
C6 O2 C7 115.9(2) . . ?
C27 O5 H5 109.5 . . ?
C6 N1 S1 117.95(17) . . ?
C6 N1 C16 114.3(2) . . ?
C16 N1 S1 116.9(2) . . ?
O1 C1 H1A 109.5 . . ?
O1 C1 H1B 109.5 . . ?
O1 C1 H1C 109.5 . . ?
H1A C1 H1B 109.5 . . ?
H1A C1 H1C 109.5 . . ?
H1B C1 H1C 109.5 . . ?
O1 C2 C3 124.4(2) . . ?
O1 C2 C14 115.1(2) . . ?
C3 C2 C14 120.5(2) . . ?
C2 C3 H3 120.2 . . ?
C4 C3 C2 119.7(3) . . ?
C4 C3 H3 120.2 . . ?
C3 C4 H4 120.2 . . ?
C5 C4 C3 119.6(3) . . ?
C5 C4 H4 120.2 . . ?
C4 C5 S1 118.7(2) . . ?
C4 C5 C15 121.0(2) . . ?
C15 C5 S1 120.3(2) . . ?
O2 C6 N1 110.9(2) . . ?
C17 C6 O2 122.6(2) . . ?
C17 C6 N1 126.5(2) . . ?
C8 C7 O2 118.9(2) . . ?
C8 C7 C24 122.7(2) . . ?
C24 C7 O2 118.3(2) . . ?
C7 C8 C9 121.9(2) . . ?
C7 C8 C27 116.8(2) . . ?
C27 C8 C9 121.3(2) . . ?
C10 C9 C8 118.7(2) . . ?
C32 C9 C8 121.4(2) . . ?
C32 C9 C10 119.8(2) . . ?
C11 C10 C9 118.4(2) . . ?
C28 C10 C9 121.7(2) . . ?
C28 C10 C11 119.9(2) . . ?
C10 C11 C12 116.9(2) . . ?
C30 C11 C10 120.0(2) . . ?
C30 C11 C12 123.1(2) . . ?
C11 C12 Br1 119.7(2) . . ?
C13 C12 Br1 117.8(2) . . ?
C13 C12 C11 122.5(3) . . ?
C12 C13 H13 120.2 . . ?
C12 C13 C29 119.6(3) . . ?
C29 C13 H13 120.2 . . ?
C2 C14 H14 120.1 . . ?
C15 C14 C2 119.8(3) . . ?
C15 C14 H14 120.1 . . ?
C5 C15 H15 120.3 . . ?
C14 C15 C5 119.3(2) . . ?
C14 C15 H15 120.3 . . ?
N1 C16 H16A 109.5 . . ?
N1 C16 H16B 109.5 . . ?
N1 C16 H16C 109.5 . . ?
H16A C16 H16B 109.5 . . ?
H16A C16 H16C 109.5 . . ?
H16B C16 H16C 109.5 . . ?
C6 C17 H17 114.7 . . ?
C6 C17 C18 130.6(3) . . ?
C18 C17 H17 114.7 . . ?
C19 C18 C17 125.9(3) . . ?
C19 C18 C23 118.1(3) . . ?
C23 C18 C17 116.0(3) . . ?
C18 C19 H19 119.6 . . ?
C20 C19 C18 120.8(3) . . ?
C20 C19 H19 119.6 . . ?
C19 C20 H20 119.7 . . ?
C19 C20 C21 120.5(3) . . ?
C21 C20 H20 119.7 . . ?
C20 C21 H21 120.1 . . ?
C20 C21 C22 119.8(3) . . ?
C22 C21 H21 120.1 . . ?
C21 C22 H22 120.2 . . ?
C23 C22 C21 119.5(3) . . ?
C23 C22 H22 120.2 . . ?
C18 C23 H23 119.4 . . ?
C22 C23 C18 121.3(3) . . ?
C22 C23 H23 119.4 . . ?
C7 C24 H24 120.5 . . ?
C7 C24 C25 119.0(3) . . ?
C25 C24 H24 120.5 . . ?
C24 C25 H25 119.7 . . ?
C26 C25 C24 120.6(3) . . ?
C26 C25 H25 119.7 . . ?
C25 C26 H26 120.3 . . ?
C27 C26 C25 119.3(3) . . ?
C27 C26 H26 120.3 . . ?
O5 C27 C8 116.2(2) . . ?
O5 C27 C26 122.3(3) . . ?
C26 C27 C8 121.5(3) . . ?
C10 C28 H28 119.6 . . ?
C29 C28 C10 120.7(3) . . ?
C29 C28 H28 119.6 . . ?
C13 C29 H29 119.8 . . ?
C28 C29 C13 120.4(3) . . ?
C28 C29 H29 119.8 . . ?
C11 C30 H30 120.0 . . ?
C31 C30 C11 119.9(3) . . ?
C31 C30 H30 120.0 . . ?
C30 C31 H31 119.7 . . ?
C30 C31 C32 120.5(3) . . ?
C32 C31 H31 119.7 . . ?
C9 C32 C31 121.3(2) . . ?
C9 C32 H32 119.4 . . ?
C31 C32 H32 119.4 . . ?

loop_
_geom_bond_atom_site_label_1
_geom_bond_atom_site_label_2
_geom_bond_distance
_geom_bond_site_symmetry_2
_geom_bond_publ_flag
Br1 C12 1.906(3) . ?
S1 O3 1.4449(19) . ?
S1 O4 1.4277(19) . ?
S1 N1 1.658(2) . ?
S1 C5 1.747(3) . ?
O1 C1 1.435(3) . ?
O1 C2 1.354(3) . ?
O2 C6 1.386(3) . ?
O2 C7 1.413(3) . ?
O5 H5 0.8400 . ?
O5 C27 1.358(3) . ?
N1 C6 1.424(3) . ?
N1 C16 1.479(3) . ?
C1 H1A 0.9800 . ?
C1 H1B 0.9800 . ?
C1 H1C 0.9800 . ?
C2 C3 1.390(4) . ?
C2 C14 1.402(4) . ?
C3 H3 0.9500 . ?
C3 C4 1.389(4) . ?
C4 H4 0.9500 . ?
C4 C5 1.387(4) . ?
C5 C15 1.400(4) . ?
C6 C17 1.341(4) . ?
C7 C8 1.386(4) . ?
C7 C24 1.389(4) . ?
C8 C9 1.497(4) . ?
C8 C27 1.421(4) . ?
C9 C10 1.431(4) . ?
C9 C32 1.369(4) . ?
C10 C11 1.427(4) . ?
C10 C28 1.417(4) . ?
C11 C12 1.429(4) . ?
C11 C30 1.419(4) . ?
C12 C13 1.364(4) . ?
C13 H13 0.9500 . ?
C13 C29 1.412(4) . ?
C14 H14 0.9500 . ?
C14 C15 1.380(4) . ?
C15 H15 0.9500 . ?
C16 H16A 0.9800 . ?
C16 H16B 0.9800 . ?
C16 H16C 0.9800 . ?
C17 H17 0.9500 . ?
C17 C18 1.461(4) . ?
C18 C19 1.392(4) . ?
C18 C23 1.406(4) . ?
C19 H19 0.9500 . ?
C19 C20 1.385(4) . ?
C20 H20 0.9500 . ?
C20 C21 1.386(5) . ?
C21 H21 0.9500 . ?
C21 C22 1.391(5) . ?
C22 H22 0.9500 . ?
C22 C23 1.385(4) . ?
C23 H23 0.9500 . ?
C24 H24 0.9500 . ?
C24 C25 1.392(4) . ?
C25 H25 0.9500 . ?
C25 C26 1.389(4) . ?
C26 H26 0.9500 . ?
C26 C27 1.389(4) . ?
C28 H28 0.9500 . ?
C28 C29 1.369(4) . ?
C29 H29 0.9500 . ?
C30 H30 0.9500 . ?
C30 C31 1.367(4) . ?
C31 H31 0.9500 . ?
C31 C32 1.414(4) . ?
C32 H32 0.9500 . ?

loop_
_geom_torsion_atom_site_label_1
_geom_torsion_atom_site_label_2
_geom_torsion_atom_site_label_3
_geom_torsion_atom_site_label_4
_geom_torsion
_geom_torsion_site_symmetry_1
_geom_torsion_site_symmetry_2
_geom_torsion_site_symmetry_3
_geom_torsion_site_symmetry_4
_geom_torsion_publ_flag
Br1 C12 C13 C29 176.3(2) . . . . ?
S1 N1 C6 O2 83.0(2) . . . . ?
S1 N1 C6 C17 -98.8(3) . . . . ?
S1 C5 C15 C14 178.8(2) . . . . ?
O1 C2 C3 C4 179.4(3) . . . . ?
O1 C2 C14 C15 179.0(3) . . . . ?
O2 C6 C17 C18 178.3(3) . . . . ?
O2 C7 C8 C9 1.9(4) . . . . ?
O2 C7 C8 C27 -179.3(2) . . . . ?
O2 C7 C24 C25 -178.1(3) . . . . ?
O3 S1 N1 C6 169.36(18) . . . . ?
O3 S1 N1 C16 -48.4(2) . . . . ?
O3 S1 C5 C4 -147.2(2) . . . . ?
O3 S1 C5 C15 33.7(3) . . . . ?
O4 S1 N1 C6 41.5(2) . . . . ?
O4 S1 N1 C16 -176.23(19) . . . . ?
O4 S1 C5 C4 -16.7(3) . . . . ?
O4 S1 C5 C15 164.2(2) . . . . ?
N1 S1 C5 C4 99.3(2) . . . . ?
N1 S1 C5 C15 -79.7(2) . . . . ?
N1 C6 C17 C18 0.3(5) . . . . ?
C1 O1 C2 C3 -2.4(4) . . . . ?
C1 O1 C2 C14 177.3(3) . . . . ?
C2 C3 C4 C5 1.6(4) . . . . ?
C2 C14 C15 C5 1.5(4) . . . . ?
C3 C2 C14 C15 -1.2(4) . . . . ?
C3 C4 C5 S1 179.6(2) . . . . ?
C3 C4 C5 C15 -1.3(4) . . . . ?
C4 C5 C15 C14 -0.2(4) . . . . ?
C5 S1 N1 C6 -75.7(2) . . . . ?
C5 S1 N1 C16 66.5(2) . . . . ?
C6 O2 C7 C8 109.0(3) . . . . ?
C6 O2 C7 C24 -72.7(3) . . . . ?
C6 C17 C18 C19 -4.2(5) . . . . ?
C6 C17 C18 C23 176.1(3) . . . . ?
C7 O2 C6 N1 154.8(2) . . . . ?
C7 O2 C6 C17 -23.5(4) . . . . ?
C7 C8 C9 C10 105.0(3) . . . . ?
C7 C8 C9 C32 -74.9(4) . . . . ?
C7 C8 C27 O5 176.7(3) . . . . ?
C7 C8 C27 C26 -3.4(4) . . . . ?
C7 C24 C25 C26 -1.9(5) . . . . ?
C8 C7 C24 C25 0.1(5) . . . . ?
C8 C9 C10 C11 -179.6(2) . . . . ?
C8 C9 C10 C28 0.0(4) . . . . ?
C8 C9 C32 C31 180.0(3) . . . . ?
C9 C8 C27 O5 -4.5(4) . . . . ?
C9 C8 C27 C26 175.4(3) . . . . ?
C9 C10 C11 C12 179.8(2) . . . . ?
C9 C10 C11 C30 -0.3(4) . . . . ?
C9 C10 C28 C29 178.7(2) . . . . ?
C10 C9 C32 C31 0.2(4) . . . . ?
C10 C11 C12 Br1 -176.42(19) . . . . ?
C10 C11 C12 C13 1.5(4) . . . . ?
C10 C11 C30 C31 0.0(4) . . . . ?
C10 C28 C29 C13 1.6(4) . . . . ?
C11 C10 C28 C29 -1.8(4) . . . . ?
C11 C12 C13 C29 -1.7(4) . . . . ?
C11 C30 C31 C32 0.4(4) . . . . ?
C12 C11 C30 C31 179.9(3) . . . . ?
C12 C13 C29 C28 0.1(4) . . . . ?
C14 C2 C3 C4 -0.3(4) . . . . ?
C16 N1 C6 O2 -60.2(3) . . . . ?
C16 N1 C6 C17 118.0(3) . . . . ?
C17 C18 C19 C20 -179.9(3) . . . . ?
C17 C18 C23 C22 -179.3(3) . . . . ?
C18 C19 C20 C21 -0.7(5) . . . . ?
C19 C18 C23 C22 1.0(4) . . . . ?
C19 C20 C21 C22 0.8(5) . . . . ?
C20 C21 C22 C23 -0.1(5) . . . . ?
C21 C22 C23 C18 -0.9(4) . . . . ?
C23 C18 C19 C20 -0.3(4) . . . . ?
C24 C7 C8 C9 -176.4(3) . . . . ?
C24 C7 C8 C27 2.5(4) . . . . ?
C24 C25 C26 C27 1.0(5) . . . . ?
C25 C26 C27 O5 -178.4(3) . . . . ?
C25 C26 C27 C8 1.8(5) . . . . ?
C27 C8 C9 C10 -73.8(3) . . . . ?
C27 C8 C9 C32 106.3(3) . . . . ?
C28 C10 C11 C12 0.2(4) . . . . ?
C28 C10 C11 C30 -179.9(2) . . . . ?
C30 C11 C12 Br1 3.7(4) . . . . ?
C30 C11 C12 C13 -178.4(3) . . . . ?
C30 C31 C32 C9 -0.5(4) . . . . ?
C32 C9 C10 C11 0.3(4) . . . . ?
C32 C9 C10 C28 179.8(2) . . . . ?
